data_7134625
loop_
_publ_author_name
'Chen, Jin-Fa'
'Wang, Yuxuan'
'Shi, Bingbing'
'Yao, Hong'
'Wei, Tai-Bao'
'Lin, Qi'

_publ_section_title
;
 A V-shaped small molecule-based crystalline nonporous supramolecular
 organic framework for capturing benzene-based contaminants
;
_journal_issue 54
_journal_name_full 'Chemical Communications'
_journal_page_first 9912
_journal_page_last 9915
_journal_paper_doi 10.1039/D5CC01950H
_journal_volume 61
_journal_year 2025
_chemical_formula_moiety 'C48 H30 N4, 3(C6 H6)'
_chemical_formula_sum 'C66 H48 N4'
_chemical_formula_weight 897.08
_space_group_crystal_system monoclinic
_space_group_IT_number 14
_space_group_name_Hall '-P 2ybc'
_space_group_name_H-M_alt 'P 1 21/c 1'
_atom_sites_solution_hydrogens geom
_atom_sites_solution_primary dual
_atom_sites_solution_secondary difmap
_audit_creation_date 2025-05-27
_audit_creation_method
;
Olex2 1.5
(compiled 2022.04.07 svn.rca3783a0 for OlexSys, GUI svn.r6498)
;
_audit_update_record
;
2025-05-27 deposited with the CCDC.	2025-05-28 downloaded from the CCDC.
;
_cell_angle_alpha 90
_cell_angle_beta 107.111(2)
_cell_angle_gamma 90
_cell_formula_units_Z 4
_cell_length_a 29.0124(7)
_cell_length_b 9.1087(2)
_cell_length_c 19.0026(4)
_cell_measurement_reflns_used 10692
_cell_measurement_temperature 150.00(10)
_cell_measurement_theta_max 75.4840
_cell_measurement_theta_min 1.6040
_cell_volume 4799.45(19)
_computing_cell_refinement 'CrysAlisPro 1.171.42.93a (Rigaku OD, 2023)'
_computing_data_collection 'CrysAlisPro 1.171.42.93a (Rigaku OD, 2023)'
_computing_data_reduction 'CrysAlisPro 1.171.42.93a (Rigaku OD, 2023)'
_computing_molecular_graphics 'Olex2 1.5 (Dolomanov et al., 2009)'
_computing_publication_material 'Olex2 1.5 (Dolomanov et al., 2009)'
_computing_structure_refinement 'SHELXL 2019/3 (Sheldrick, 2015)'
_computing_structure_solution 'SHELXT  (Sheldrick, 2015)'
_diffrn_ambient_environment N~2~
_diffrn_ambient_temperature 150.00(10)
_diffrn_detector 'Hybrid Pixel Array Detector'
_diffrn_detector_area_resol_mean 10.0000
_diffrn_detector_type HyPix
_diffrn_measured_fraction_theta_full 0.996
_diffrn_measured_fraction_theta_max 0.918
_diffrn_measurement_details
;
List of Runs (angles in degrees, time in seconds):

  # Type    Start    End  Width  t~exp~   \w     \q     \k     \f   Frames
#--------------------------------------------------------------------------
  1  \w   -107.00 -74.00   0.50    0.32    -- -100.00  77.00-180.00   66
  2  \w    -65.00 -26.00   0.50    0.32    -- -100.00  77.00-180.00   78
  3  \w    -73.00 -26.00   0.50    0.32    -- -100.00  61.00-180.00   94
  4  \w    -60.00 -27.00   0.50    0.32    -- -100.00  61.00-120.00   66
  5  \w    -53.00 -27.00   0.50    0.32    -- -100.00  45.00   0.00   52
  6  \w    -54.00 -25.00   0.50    0.32    -- -100.00  45.00  60.00   58
  7  \w    -74.00 -48.00   0.50    0.32    -- -100.00  61.00 120.00   52
  8  \w    -52.00 -25.00   0.50    0.32    -- -100.00  45.00 150.00   54
  9  \w    -69.00 -37.00   0.50    0.32    -- -100.00 125.00  60.00   64
 10  \w    -55.00 -29.00   0.50    0.32    -- -100.00 125.00  30.00   52
 11  \w   -111.00 -68.00   0.50    0.32    -- -100.00 125.00  30.00   86
 12  \w   -104.00 -78.00   0.50    0.32    -- -100.00 125.00  60.00   52
 13  \w   -119.00 -32.00   0.50    0.61    --  -44.63 -12.00-133.00  174
 14  \w   -159.00 -54.00   0.50    0.32    -- -100.00 -12.00-133.00  210
 15  \w   -120.00 -67.00   0.50    0.61    --  -44.63-179.00 120.00  106
 16  \w     39.00  68.00   0.50    0.32    --  111.16 -61.00  60.00   58
 17  \w     42.00  67.00   0.50    0.32    --  111.16 -61.00  30.00   50
 18  \w    -11.00  20.00   0.50    0.61    --   44.63 -19.00  60.00   62
 19  \w     39.00  64.00   0.50    0.32    --  111.16 -61.00 -90.00   50
 20  \w    -30.00  -5.00   0.50    0.61    --   44.63 -12.00-133.00   50
 21  \w     64.00 102.00   0.50    0.32    --  111.16-125.00-180.00   76
 22  \w     49.00  79.00   0.50    0.32    --  111.16 -94.00  30.00   60
 23  \w     65.00 145.00   0.50    0.32    --  111.16  12.00  38.00  160
 24  \w    105.00 150.00   0.50    0.32    --  111.16  30.00 150.00   90
 25  \w     16.00 121.00   0.50    0.61    --   44.63  12.00  38.00  210
 26  \w    -21.00   4.00   0.50    0.61    --  -44.63  12.00  38.00   50
;
_diffrn_measurement_device 'four-circle diffractometer'
_diffrn_measurement_device_type 'ROD, Synergy Custom system, HyPix'
_diffrn_measurement_method '\w scans'
_diffrn_orient_matrix_type 'CrysAlisPro convention (1999,Acta A55,543-557)'
_diffrn_orient_matrix_UB_11 0.0518004000
_diffrn_orient_matrix_UB_12 0.0179237000
_diffrn_orient_matrix_UB_13 0.0513410000
_diffrn_orient_matrix_UB_21 -0.0185292000
_diffrn_orient_matrix_UB_22 -0.0204931000
_diffrn_orient_matrix_UB_23 0.0674784000
_diffrn_orient_matrix_UB_31 0.0078473000
_diffrn_orient_matrix_UB_32 -0.1668818000
_diffrn_orient_matrix_UB_33 -0.0027726000
_diffrn_radiation_monochromator mirror
_diffrn_radiation_probe x-ray
_diffrn_radiation_type 'Cu K\a'
_diffrn_radiation_wavelength 1.54184
_diffrn_reflns_av_R_equivalents 0.0619
_diffrn_reflns_av_unetI/netI 0.0482
_diffrn_reflns_Laue_measured_fraction_full 0.996
_diffrn_reflns_Laue_measured_fraction_max 0.918
_diffrn_reflns_limit_h_max 36
_diffrn_reflns_limit_h_min -36
_diffrn_reflns_limit_k_max 11
_diffrn_reflns_limit_k_min -10
_diffrn_reflns_limit_l_max 23
_diffrn_reflns_limit_l_min -20
_diffrn_reflns_number 9510
_diffrn_reflns_point_group_measured_fraction_full 0.996
_diffrn_reflns_point_group_measured_fraction_max 0.918
_diffrn_reflns_theta_full 67.684
_diffrn_reflns_theta_max 78.716
_diffrn_reflns_theta_min 1.593
_diffrn_source 'Rotating-anode X-ray tube'
_diffrn_source_target Mo
_diffrn_source_type 'Rigaku (Cu) X-ray Source'
_exptl_absorpt_coefficient_mu 0.555
_exptl_absorpt_correction_T_max 1.00000
_exptl_absorpt_correction_T_min 0.75803
_exptl_absorpt_correction_type multi-scan
_exptl_absorpt_process_details
;
CrysAlisPro 1.171.42.93a (Rigaku Oxford Diffraction, 2023)
Empirical absorption correction using spherical harmonics,
implemented in SCALE3 ABSPACK scaling algorithm.
;
_exptl_crystal_colour 'clear light colourless'
_exptl_crystal_colour_lustre clear
_exptl_crystal_colour_modifier light
_exptl_crystal_colour_primary colourless
_exptl_crystal_density_diffrn 1.242
_exptl_crystal_density_method 'not measured'
_exptl_crystal_description needle
_exptl_crystal_F_000 1888
_exptl_crystal_size_max 0.15
_exptl_crystal_size_mid 0.06
_exptl_crystal_size_min 0.05
_refine_diff_density_max 0.464
_refine_diff_density_min -0.386
_refine_diff_density_rms 0.085
_refine_ls_extinction_method none
_refine_ls_goodness_of_fit_ref 1.112
_refine_ls_hydrogen_treatment constr
_refine_ls_matrix_type full
_refine_ls_number_parameters 632
_refine_ls_number_reflns 9510
_refine_ls_number_restraints 0
_refine_ls_restrained_S_all 1.112
_refine_ls_R_factor_all 0.1168
_refine_ls_R_factor_gt 0.0962
_refine_ls_shift/su_max 0.000
_refine_ls_shift/su_mean 0.000
_refine_ls_structure_factor_coef Fsqd
_refine_ls_weighting_details 'w=1/[\s^2^(Fo^2^)+(0.0749P)^2^+12.7288P] where P=(Fo^2^+2Fc^2^)/3'
_refine_ls_weighting_scheme calc
_refine_ls_wR_factor_gt 0.2730
_refine_ls_wR_factor_ref 0.2824
_reflns_Friedel_coverage 0.000
_reflns_number_gt 6997
_reflns_number_total 9510
_reflns_threshold_expression 'I > 2\s(I)'
_cod_data_source_file d5cc01950h2.cif
_cod_data_source_block yxw-kz-bz_1021_auto_tw
_cod_depositor_comments 'Adding full bibliography for 7134621--7134626.cif.'
_cod_database_code 7134625
_shelx_shelxl_version_number 2019/3
_shelx_space_group_comment
;
The symmetry employed for this shelxl refinement is uniquely defined
by the following loop, which should always be used as a source of
symmetry information in preference to the above space-group names.
They are only intended as comments.
;
_shelx_estimated_absorpt_t_max 0.973
_shelx_estimated_absorpt_t_min 0.921
_olex2_refinement_description
;
1. Twinned data refinement
 Scales: 0.66403
 0.33597
2.a Aromatic/amide H refined with riding coordinates:
 C3(H3), C4(H4), C7(H7), C9(H9), C11(H11), C12(H12), C14(H14), C19(H19),
 C21(H21), C23(H23), C24(H24), C26(H26), C28(H28), C30(H30), C33(H33), C37(H37),
  C38(H38), C39(H39), C42(H42), C45(H45), C48(H48), C51(H51), C52(H52),
 C55(H55), C58(H58), C59(H59), C60(H60), C63(H63), C65(H65), C66(H66), C2(H2),
 C5(H5), C31(H31), C35(H35), C47(H47), C53(H53), C13(H13), C15(H15), C27(H27),
 C29(H29), C49(H49), C57(H57), C17(H17), C25(H25), C41(H41), C43(H43), C61(H61),
  C64(H64)
;
_olex2_submission_special_instructions 'No special instructions were received'
_oxdiff_exptl_absorpt_empirical_details
;
Empirical correction (ABSPACK) includes:
- Absorption correction using spherical harmonics
- Frame scaling
;
_oxdiff_exptl_absorpt_empirical_full_max 2.053
_oxdiff_exptl_absorpt_empirical_full_min 0.633

loop_
_space_group_symop_operation_xyz
'x, y, z'
'-x, y+1/2, -z+1/2'
'-x, -y, -z'
'x, -y-1/2, z-1/2'

loop_
_atom_site_label
_atom_site_type_symbol
_atom_site_fract_x
_atom_site_fract_y
_atom_site_fract_z
_atom_site_U_iso_or_equiv
_atom_site_adp_type
_atom_site_occupancy
_atom_site_site_symmetry_order
_atom_site_calc_flag
_atom_site_refinement_flags_posn
_atom_site_refinement_flags_adp
_atom_site_refinement_flags_occupancy
_atom_site_disorder_assembly
_atom_site_disorder_group
N1 N 0.21082(12) 0.4607(4) 0.40445(19) 0.0327(8) Uani 1 1 d . . . . .
N2 N 0.07770(13) -0.1094(5) 0.3329(2) 0.0399(9) Uani 1 1 d . . . . .
N3 N 0.42222(14) -0.0199(5) 0.2902(2) 0.0385(9) Uani 1 1 d . . . . .
N4 N 0.29888(12) 0.4911(4) 0.3788(2) 0.0333(8) Uani 1 1 d . . . . .
C1 C 0.36208(15) 0.3698(5) 0.3439(2) 0.0343(10) Uani 1 1 d . . . . .
C3 C 0.49477(17) -0.2206(6) 0.4555(3) 0.0493(13) Uani 1 1 d . . . . .
H3 H 0.505000 -0.218606 0.507801 0.059 Uiso 1 1 calc R U . . .
C4 C 0.14904(16) 0.0457(5) 0.3632(2) 0.0344(10) Uani 1 1 d . . . . .
H4 H 0.167407 -0.035109 0.354720 0.041 Uiso 1 1 calc R U . . .
C6 C 0.14482(15) 0.3006(5) 0.3977(2) 0.0332(10) Uani 1 1 d . . . . .
C7 C 0.00641(17) -0.4190(7) 0.3539(3) 0.0535(14) Uani 1 1 d . . . . .
H7 H -0.005363 -0.505889 0.326894 0.064 Uiso 1 1 calc R U . . .
C8 C 0.16861(15) 0.4445(5) 0.4181(2) 0.0329(10) Uani 1 1 d . . . . .
C9 C 0.41146(17) 0.3564(6) 0.3556(3) 0.0414(11) Uani 1 1 d . . . . .
H9 H 0.432055 0.436105 0.376530 0.050 Uiso 1 1 calc R U . . .
C10 C 0.23433(15) 0.5897(5) 0.4206(2) 0.0316(9) Uani 1 1 d . . . . .
C11 C 0.03987(18) -0.1587(7) 0.4340(3) 0.0494(13) Uani 1 1 d . . . . .
H11 H 0.051060 -0.071449 0.461077 0.059 Uiso 1 1 calc R U . . .
C12 C 0.17116(15) 0.1794(5) 0.3841(2) 0.0342(10) Uani 1 1 d . . . . .
H12 H 0.204597 0.189871 0.389469 0.041 Uiso 1 1 calc R U . . .
C14 C 0.09569(16) 0.2807(6) 0.3891(3) 0.0371(10) Uani 1 1 d . . . . .
H14 H 0.077189 0.360824 0.398031 0.044 Uiso 1 1 calc R U . . .
C16 C 0.45188(15) -0.1155(6) 0.3405(3) 0.0362(10) Uani 1 1 d . . . . .
C18 C 0.28027(15) 0.6079(5) 0.4061(2) 0.0330(10) Uani 1 1 d . . . . .
C19 C 0.46642(16) -0.1066(6) 0.4178(3) 0.0428(12) Uani 1 1 d . . . . .
H19 H 0.457282 -0.026630 0.442865 0.051 Uiso 1 1 calc R U . . .
C20 C 0.21556(16) 0.7097(6) 0.4521(2) 0.0365(10) Uani 1 1 d . . . . .
C21 C 0.10163(18) -0.1512(7) 0.2175(3) 0.0485(13) Uani 1 1 d . . . . .
H21 H 0.118550 -0.061050 0.220305 0.058 Uiso 1 1 calc R U . . .
C22 C 0.10031(16) 0.0283(5) 0.3546(2) 0.0353(10) Uani 1 1 d . . . . .
C23 C 0.41677(19) -0.2252(7) 0.0942(3) 0.0528(14) Uani 1 1 d . . . . .
H23 H 0.416393 -0.275746 0.050302 0.063 Uiso 1 1 calc R U . . .
C24 C 0.24248(16) 0.8420(5) 0.4691(3) 0.0369(10) Uani 1 1 d . . . . .
H24 H 0.230127 0.920500 0.491152 0.044 Uiso 1 1 calc R U . . .
C26 C 0.35176(16) 0.1240(6) 0.2943(2) 0.0375(11) Uani 1 1 d . . . . .
H26 H 0.331254 0.044279 0.273090 0.045 Uiso 1 1 calc R U . . .
C28 C 0.36696(16) 0.6383(6) 0.3782(3) 0.0391(11) Uani 1 1 d . . . . .
H28 H 0.396631 0.646258 0.366800 0.047 Uiso 1 1 calc R U . . .
C30 C 0.34864(16) 0.7566(6) 0.4050(3) 0.0394(11) Uani 1 1 d . . . . .
H30 H 0.365264 0.847770 0.411879 0.047 Uiso 1 1 calc R U . . .
C32 C 0.34162(15) 0.5049(5) 0.3675(2) 0.0338(10) Uani 1 1 d . . . . .
C33 C 0.28518(17) 0.8597(6) 0.4549(3) 0.0414(11) Uani 1 1 d . . . . .
H33 H 0.302104 0.950060 0.466411 0.050 Uiso 1 1 calc R U . . .
C34 C 0.41639(16) -0.0770(6) 0.2190(3) 0.0381(11) Uani 1 1 d . . . . .
C36 C 0.40133(16) 0.1121(6) 0.3071(2) 0.0362(10) Uani 1 1 d . . . . .
C37 C 0.44243(18) -0.2843(6) 0.1620(3) 0.0447(12) Uani 1 1 d . . . . .
H37 H 0.459282 -0.374607 0.165107 0.054 Uiso 1 1 calc R U . . .
C38 C 0.33244(15) 0.2515(6) 0.3126(3) 0.0381(11) Uani 1 1 d . . . . .
H38 H 0.298552 0.259146 0.303781 0.046 Uiso 1 1 calc R U . . .
C39 C 0.43098(16) 0.2298(6) 0.3373(3) 0.0421(12) Uani 1 1 d . . . . .
H39 H 0.464815 0.222710 0.345428 0.051 Uiso 1 1 calc R U . . .
C40 C 0.46548(15) -0.2340(6) 0.3034(3) 0.0389(11) Uani 1 1 d . . . . .
C42 C 0.14765(16) 0.5578(6) 0.4498(3) 0.0391(11) Uani 1 1 d . . . . .
H42 H 0.117610 0.543063 0.459248 0.047 Uiso 1 1 calc R U . . .
C44 C 0.44251(16) -0.2061(6) 0.2252(3) 0.0394(11) Uani 1 1 d . . . . .
C45 C 0.39190(19) -0.0948(7) 0.0895(3) 0.0494(13) Uani 1 1 d . . . . .
H45 H 0.374975 -0.057459 0.042322 0.059 Uiso 1 1 calc R U . . .
C46 C 0.05427(16) -0.3212(6) 0.2674(3) 0.0445(12) Uani 1 1 d . . . . .
C48 C 0.39085(17) -0.0159(6) 0.1522(3) 0.0413(11) Uani 1 1 d . . . . .
H48 H 0.373700 0.073893 0.149153 0.050 Uiso 1 1 calc R U . . .
C50 C 0.30500(16) 0.7425(6) 0.4224(3) 0.0373(10) Uani 1 1 d . . . . .
C51 C 0.05159(18) -0.4186(7) 0.2095(3) 0.0557(15) Uani 1 1 d . . . . .
H51 H 0.035225 -0.509720 0.206929 0.067 Uiso 1 1 calc R U . . .
C52 C 0.17139(16) 0.6885(6) 0.4663(3) 0.0390(11) Uani 1 1 d . . . . .
H52 H 0.157830 0.765433 0.487553 0.047 Uiso 1 1 calc R U . . .
C54 C 0.03505(16) -0.3211(6) 0.3289(3) 0.0452(13) Uani 1 1 d . . . . .
C55 C 0.0728(2) -0.3813(8) 0.1564(3) 0.0632(17) Uani 1 1 d . . . . .
H55 H 0.070599 -0.446738 0.116612 0.076 Uiso 1 1 calc R U . . .
C56 C 0.05049(16) -0.1904(6) 0.3685(3) 0.0405(11) Uani 1 1 d . . . . .
C58 C 0.07348(16) 0.1467(6) 0.3680(3) 0.0395(11) Uani 1 1 d . . . . .
H58 H 0.040073 0.135308 0.362644 0.047 Uiso 1 1 calc R U . . .
C59 C 0.0121(2) -0.2611(8) 0.4577(3) 0.0594(15) Uani 1 1 d . . . . .
H59 H 0.004329 -0.243674 0.502164 0.071 Uiso 1 1 calc R U . . .
C60 C 0.50872(17) -0.3370(6) 0.4197(3) 0.0473(13) Uani 1 1 d . . . . .
H60 H 0.528308 -0.412524 0.447802 0.057 Uiso 1 1 calc R U . . .
C62 C 0.08008(16) -0.1898(6) 0.2707(3) 0.0411(11) Uani 1 1 d . . . . .
C63 C 0.0977(2) -0.2491(8) 0.1596(3) 0.0589(16) Uani 1 1 d . . . . .
H63 H 0.112012 -0.225655 0.122039 0.071 Uiso 1 1 calc R U . . .
C65 C -0.0046(2) -0.3886(7) 0.4179(4) 0.0618(17) Uani 1 1 d . . . . .
H65 H -0.023943 -0.455531 0.435221 0.074 Uiso 1 1 calc R U . . .
C66 C 0.49438(16) -0.3453(6) 0.3426(3) 0.0448(12) Uani 1 1 d . . . . .
H66 H 0.504188 -0.424892 0.318035 0.054 Uiso 1 1 calc R U . . .
C2 C 0.1901(2) 0.4486(7) 0.1960(3) 0.0584(15) Uani 1 1 d . . . . .
H2 H 0.213243 0.498419 0.234538 0.070 Uiso 1 1 calc R U . . .
C5 C 0.15363(19) 0.4044(7) 0.0675(3) 0.0504(13) Uani 1 1 d . . . . .
H5 H 0.151475 0.424149 0.017526 0.061 Uiso 1 1 calc R U . . .
C31 C 0.1273(2) 0.2738(7) 0.1575(4) 0.0610(16) Uani 1 1 d . . . . .
H31 H 0.106246 0.204360 0.169310 0.073 Uiso 1 1 calc R U . . .
C35 C 0.1240(2) 0.3013(7) 0.0837(3) 0.0519(14) Uani 1 1 d . . . . .
H35 H 0.101589 0.248999 0.045402 0.062 Uiso 1 1 calc R U . . .
C47 C 0.1604(2) 0.3461(8) 0.2126(3) 0.0644(17) Uani 1 1 d . . . . .
H47 H 0.162907 0.325292 0.262605 0.077 Uiso 1 1 calc R U . . .
C53 C 0.18662(19) 0.4802(7) 0.1229(3) 0.0527(14) Uani 1 1 d . . . . .
H53 H 0.206675 0.553042 0.111278 0.063 Uiso 1 1 calc R U . . .
C13 C 0.2651(2) -0.0470(7) 0.1251(3) 0.0555(15) Uani 1 1 d . . . . .
H13 H 0.273759 -0.011744 0.083617 0.067 Uiso 1 1 calc R U . . .
C15 C 0.2827(2) -0.1812(7) 0.1565(3) 0.0553(14) Uani 1 1 d . . . . .
H15 H 0.303434 -0.238421 0.136935 0.066 Uiso 1 1 calc R U . . .
C27 C 0.2225(2) -0.0166(7) 0.2142(3) 0.0577(15) Uani 1 1 d . . . . .
H27 H 0.202063 0.040452 0.234475 0.069 Uiso 1 1 calc R U . . .
C29 C 0.2392(2) -0.1501(7) 0.2446(3) 0.0581(15) Uani 1 1 d . . . . .
H29 H 0.229820 -0.186628 0.285171 0.070 Uiso 1 1 calc R U . . .
C49 C 0.2694(2) -0.2299(7) 0.2166(3) 0.0563(15) Uani 1 1 d . . . . .
H49 H 0.281567 -0.320965 0.238829 0.068 Uiso 1 1 calc R U . . .
C57 C 0.23522(19) 0.0348(7) 0.1542(3) 0.0567(15) Uani 1 1 d . . . . .
H57 H 0.223343 0.126809 0.132953 0.068 Uiso 1 1 calc R U . . .
C17 C 0.31352(19) 0.2345(6) 0.5081(3) 0.0468(12) Uani 1 1 d . . . . .
H17 H 0.297380 0.284028 0.463688 0.056 Uiso 1 1 calc R U . . .
C25 C 0.38539(19) 0.1284(6) 0.5882(3) 0.0499(13) Uani 1 1 d . . . . .
H25 H 0.418584 0.104445 0.598473 0.060 Uiso 1 1 calc R U . . .
C41 C 0.2885(2) 0.1950(6) 0.5566(3) 0.0493(13) Uani 1 1 d . . . . .
H41 H 0.255256 0.218081 0.545779 0.059 Uiso 1 1 calc R U . . .
C43 C 0.3616(2) 0.2024(6) 0.5238(3) 0.0492(13) Uani 1 1 d . . . . .
H43 H 0.378837 0.230840 0.490530 0.059 Uiso 1 1 calc R U . . .
C61 C 0.3120(2) 0.1212(7) 0.6214(3) 0.0536(14) Uani 1 1 d . . . . .
H61 H 0.294690 0.092775 0.654607 0.064 Uiso 1 1 calc R U . . .
C64 C 0.3606(2) 0.0897(7) 0.6372(3) 0.0530(14) Uani 1 1 d . . . . .
H64 H 0.376886 0.041373 0.681834 0.064 Uiso 1 1 calc R U . . .

loop_
_atom_site_aniso_label
_atom_site_aniso_U_11
_atom_site_aniso_U_22
_atom_site_aniso_U_33
_atom_site_aniso_U_23
_atom_site_aniso_U_13
_atom_site_aniso_U_12
N1 0.0307(18) 0.042(2) 0.0255(17) 0.0017(16) 0.0086(14) 0.0000(16)
N2 0.036(2) 0.043(2) 0.040(2) -0.0033(19) 0.0098(17) -0.0056(18)
N3 0.038(2) 0.044(2) 0.035(2) -0.0047(18) 0.0130(17) 0.0014(18)
N4 0.0303(18) 0.040(2) 0.0288(18) -0.0030(16) 0.0077(15) -0.0006(16)
C1 0.030(2) 0.045(3) 0.027(2) 0.002(2) 0.0083(17) -0.002(2)
C3 0.038(3) 0.055(4) 0.050(3) 0.001(3) 0.007(2) -0.002(2)
C4 0.038(2) 0.036(3) 0.031(2) 0.0007(19) 0.0123(19) 0.000(2)
C6 0.033(2) 0.039(3) 0.027(2) 0.0025(19) 0.0075(17) 0.0003(19)
C7 0.033(2) 0.048(3) 0.071(4) 0.002(3) 0.002(2) -0.001(2)
C8 0.030(2) 0.044(3) 0.025(2) 0.0026(19) 0.0083(17) 0.0015(19)
C9 0.034(2) 0.045(3) 0.045(3) -0.002(2) 0.012(2) -0.004(2)
C10 0.033(2) 0.033(2) 0.027(2) 0.0018(18) 0.0064(17) 0.0017(19)
C11 0.041(3) 0.058(4) 0.047(3) 0.003(3) 0.010(2) -0.008(2)
C12 0.030(2) 0.046(3) 0.027(2) 0.002(2) 0.0093(17) 0.000(2)
C14 0.035(2) 0.041(3) 0.037(2) 0.001(2) 0.0125(19) 0.004(2)
C16 0.026(2) 0.043(3) 0.040(2) 0.000(2) 0.0095(18) -0.0014(19)
C18 0.034(2) 0.035(3) 0.028(2) 0.0025(19) 0.0070(17) 0.0023(19)
C19 0.031(2) 0.051(3) 0.044(3) -0.007(2) 0.008(2) -0.003(2)
C20 0.033(2) 0.044(3) 0.031(2) 0.000(2) 0.0078(18) 0.007(2)
C21 0.041(3) 0.057(3) 0.045(3) -0.007(3) 0.008(2) 0.004(2)
C22 0.033(2) 0.044(3) 0.027(2) 0.004(2) 0.0054(17) -0.002(2)
C23 0.052(3) 0.065(4) 0.047(3) -0.016(3) 0.024(3) -0.008(3)
C24 0.037(2) 0.038(3) 0.035(2) -0.005(2) 0.0087(19) 0.003(2)
C26 0.032(2) 0.045(3) 0.034(2) -0.007(2) 0.0072(18) -0.002(2)
C28 0.032(2) 0.047(3) 0.041(3) -0.001(2) 0.015(2) 0.000(2)
C30 0.037(2) 0.037(3) 0.043(3) -0.002(2) 0.009(2) -0.005(2)
C32 0.030(2) 0.043(3) 0.028(2) 0.001(2) 0.0078(17) 0.000(2)
C33 0.040(2) 0.036(3) 0.045(3) -0.001(2) 0.008(2) 0.000(2)
C34 0.034(2) 0.041(3) 0.041(3) -0.006(2) 0.0148(19) -0.007(2)
C36 0.033(2) 0.046(3) 0.031(2) 0.000(2) 0.0121(18) 0.002(2)
C37 0.044(3) 0.043(3) 0.054(3) -0.010(2) 0.025(2) -0.005(2)
C38 0.027(2) 0.050(3) 0.037(2) -0.001(2) 0.0106(18) -0.002(2)
C39 0.029(2) 0.048(3) 0.049(3) -0.002(2) 0.013(2) 0.000(2)
C40 0.028(2) 0.043(3) 0.049(3) -0.002(2) 0.016(2) -0.001(2)
C42 0.034(2) 0.047(3) 0.037(2) -0.001(2) 0.0113(19) 0.005(2)
C44 0.029(2) 0.046(3) 0.047(3) -0.006(2) 0.017(2) -0.003(2)
C45 0.053(3) 0.059(4) 0.041(3) -0.007(3) 0.019(2) -0.006(3)
C46 0.030(2) 0.043(3) 0.052(3) -0.006(2) -0.001(2) 0.003(2)
C48 0.040(2) 0.047(3) 0.038(3) -0.004(2) 0.013(2) -0.004(2)
C50 0.034(2) 0.043(3) 0.033(2) 0.001(2) 0.0075(18) 0.001(2)
C51 0.036(3) 0.053(4) 0.066(4) -0.015(3) -0.005(2) 0.001(2)
C52 0.037(2) 0.043(3) 0.037(2) -0.001(2) 0.0099(19) 0.004(2)
C54 0.029(2) 0.045(3) 0.052(3) 0.007(2) -0.004(2) -0.003(2)
C55 0.054(3) 0.073(5) 0.056(4) -0.025(3) 0.007(3) 0.011(3)
C56 0.033(2) 0.047(3) 0.038(3) 0.003(2) 0.0057(19) -0.003(2)
C58 0.029(2) 0.045(3) 0.043(3) -0.001(2) 0.0097(19) -0.002(2)
C59 0.051(3) 0.071(4) 0.057(3) 0.010(3) 0.018(3) -0.006(3)
C60 0.033(2) 0.050(3) 0.055(3) 0.002(3) 0.006(2) 0.002(2)
C62 0.032(2) 0.047(3) 0.039(3) -0.004(2) 0.0034(19) 0.002(2)
C63 0.051(3) 0.083(5) 0.041(3) -0.015(3) 0.011(2) 0.008(3)
C65 0.041(3) 0.061(4) 0.078(4) 0.017(3) 0.009(3) -0.010(3)
C66 0.031(2) 0.044(3) 0.061(3) -0.005(3) 0.015(2) 0.000(2)
C2 0.061(3) 0.070(4) 0.039(3) -0.003(3) 0.007(3) -0.001(3)
C5 0.053(3) 0.065(4) 0.034(3) 0.000(3) 0.016(2) 0.003(3)
C31 0.078(4) 0.053(4) 0.062(4) 0.012(3) 0.036(3) -0.004(3)
C35 0.051(3) 0.057(4) 0.049(3) -0.008(3) 0.017(2) -0.003(3)
C47 0.089(4) 0.076(5) 0.030(3) 0.007(3) 0.022(3) 0.009(4)
C53 0.049(3) 0.068(4) 0.044(3) -0.001(3) 0.019(2) -0.007(3)
C13 0.063(3) 0.063(4) 0.039(3) 0.002(3) 0.013(3) -0.014(3)
C15 0.055(3) 0.058(4) 0.051(3) -0.012(3) 0.013(3) -0.012(3)
C27 0.045(3) 0.066(4) 0.063(4) 0.013(3) 0.016(3) 0.004(3)
C29 0.050(3) 0.073(4) 0.052(3) 0.014(3) 0.016(3) 0.000(3)
C49 0.055(3) 0.058(4) 0.049(3) 0.010(3) 0.004(3) -0.006(3)
C57 0.046(3) 0.068(4) 0.053(3) 0.015(3) 0.009(3) -0.004(3)
C17 0.056(3) 0.037(3) 0.043(3) 0.002(2) 0.008(2) -0.003(2)
C25 0.045(3) 0.049(3) 0.052(3) 0.003(3) 0.009(2) 0.002(2)
C41 0.051(3) 0.046(3) 0.048(3) -0.012(3) 0.010(2) 0.001(2)
C43 0.059(3) 0.045(3) 0.045(3) 0.004(2) 0.018(2) -0.006(3)
C61 0.060(3) 0.058(4) 0.047(3) -0.009(3) 0.022(3) -0.006(3)
C64 0.057(3) 0.058(4) 0.041(3) 0.009(3) 0.011(2) -0.002(3)

loop_
_atom_type_symbol
_atom_type_description
_atom_type_scat_dispersion_real
_atom_type_scat_dispersion_imag
_atom_type_scat_source
C C 0.0181 0.0091 'International Tables Vol C Tables 4.2.6.8 and 6.1.1.4'
H H 0.0000 0.0000 'International Tables Vol C Tables 4.2.6.8 and 6.1.1.4'
N N 0.0311 0.0180 'International Tables Vol C Tables 4.2.6.8 and 6.1.1.4'

loop_
_geom_angle_atom_site_label_1
_geom_angle_atom_site_label_2
_geom_angle_atom_site_label_3
_geom_angle
_geom_angle_site_symmetry_1
_geom_angle_site_symmetry_3
_geom_angle_publ_flag
C8 N1 C10 119.0(4) . . ?
C56 N2 C22 127.4(4) . . ?
C56 N2 C62 107.9(4) . . ?
C62 N2 C22 124.7(4) . . ?
C16 N3 C34 107.6(4) . . ?
C16 N3 C36 126.4(4) . . ?
C34 N3 C36 126.0(4) . . ?
C32 N4 C18 118.8(4) . . ?
C9 C1 C32 120.5(4) . . ?
C9 C1 C38 118.5(5) . . ?
C38 C1 C32 121.0(4) . . ?
C19 C3 H3 118.8 . . ?
C60 C3 H3 118.8 . . ?
C60 C3 C19 122.4(5) . . ?
C12 C4 H4 119.7 . . ?
C12 C4 C22 120.5(4) . . ?
C22 C4 H4 119.7 . . ?
C12 C6 C8 120.4(4) . . ?
C14 C6 C8 121.8(4) . . ?
C14 C6 C12 117.8(4) . . ?
C54 C7 H7 120.3 . . ?
C65 C7 H7 120.3 . . ?
C65 C7 C54 119.3(6) . . ?
N1 C8 C6 115.6(4) . . ?
N1 C8 C42 122.3(4) . . ?
C42 C8 C6 122.1(4) . . ?
C1 C9 H9 119.5 . . ?
C39 C9 C1 121.0(5) . . ?
C39 C9 H9 119.5 . . ?
N1 C10 C18 119.3(4) . . ?
N1 C10 C20 122.2(4) . . ?
C20 C10 C18 118.5(4) . . ?
C56 C11 H11 121.7 . . ?
C59 C11 H11 121.7 . . ?
C59 C11 C56 116.7(6) . . ?
C4 C12 C6 120.9(4) . . ?
C4 C12 H12 119.6 . . ?
C6 C12 H12 119.6 . . ?
C6 C14 H14 119.3 . . ?
C58 C14 C6 121.3(4) . . ?
C58 C14 H14 119.3 . . ?
N3 C16 C19 128.1(5) . . ?
N3 C16 C40 110.2(4) . . ?
C19 C16 C40 121.7(5) . . ?
N4 C18 C10 118.2(4) . . ?
N4 C18 C50 122.0(4) . . ?
C50 C18 C10 119.7(4) . . ?
C3 C19 C16 116.5(5) . . ?
C3 C19 H19 121.7 . . ?
C16 C19 H19 121.7 . . ?
C24 C20 C10 119.5(4) . . ?
C52 C20 C10 117.3(4) . . ?
C52 C20 C24 123.2(4) . . ?
C62 C21 H21 121.1 . . ?
C62 C21 C63 117.7(6) . . ?
C63 C21 H21 121.1 . . ?
C4 C22 N2 120.3(4) . . ?
C4 C22 C58 119.6(4) . . ?
C58 C22 N2 120.1(4) . . ?
C37 C23 H23 119.3 . . ?
C45 C23 H23 119.3 . . ?
C45 C23 C37 121.3(5) . . ?
C20 C24 H24 119.0 . . ?
C33 C24 C20 122.0(5) . . ?
C33 C24 H24 119.0 . . ?
C36 C26 H26 120.1 . . ?
C38 C26 H26 120.1 . . ?
C38 C26 C36 119.9(4) . . ?
C30 C28 H28 120.2 . . ?
C30 C28 C32 119.5(4) . . ?
C32 C28 H28 120.2 . . ?
C28 C30 H30 120.2 . . ?
C28 C30 C50 119.5(5) . . ?
C50 C30 H30 120.2 . . ?
N4 C32 C1 116.4(4) . . ?
N4 C32 C28 122.3(4) . . ?
C28 C32 C1 121.4(4) . . ?
C24 C33 H33 119.9 . . ?
C24 C33 C50 120.2(5) . . ?
C50 C33 H33 119.9 . . ?
C44 C34 N3 108.8(4) . . ?
C48 C34 N3 127.6(5) . . ?
C48 C34 C44 123.5(5) . . ?
C26 C36 N3 120.8(4) . . ?
C39 C36 N3 119.5(4) . . ?
C39 C36 C26 119.7(5) . . ?
C23 C37 H37 121.2 . . ?
C23 C37 C44 117.7(5) . . ?
C44 C37 H37 121.2 . . ?
C1 C38 H38 119.6 . . ?
C26 C38 C1 120.8(4) . . ?
C26 C38 H38 119.6 . . ?
C9 C39 C36 120.1(4) . . ?
C9 C39 H39 120.0 . . ?
C36 C39 H39 120.0 . . ?
C16 C40 C44 105.4(4) . . ?
C66 C40 C16 120.4(5) . . ?
C66 C40 C44 134.2(5) . . ?
C8 C42 H42 120.6 . . ?
C52 C42 C8 118.8(4) . . ?
C52 C42 H42 120.6 . . ?
C34 C44 C37 119.8(5) . . ?
C34 C44 C40 108.0(4) . . ?
C37 C44 C40 132.2(5) . . ?
C23 C45 H45 119.0 . . ?
C23 C45 C48 122.0(5) . . ?
C48 C45 H45 119.0 . . ?
C51 C46 C54 134.1(5) . . ?
C51 C46 C62 118.8(5) . . ?
C62 C46 C54 107.0(5) . . ?
C34 C48 C45 115.7(5) . . ?
C34 C48 H48 122.1 . . ?
C45 C48 H48 122.1 . . ?
C18 C50 C33 120.0(4) . . ?
C30 C50 C18 117.6(4) . . ?
C30 C50 C33 122.4(5) . . ?
C46 C51 H51 120.4 . . ?
C55 C51 C46 119.3(6) . . ?
C55 C51 H51 120.4 . . ?
C20 C52 H52 119.8 . . ?
C42 C52 C20 120.3(5) . . ?
C42 C52 H52 119.8 . . ?
C7 C54 C46 133.6(5) . . ?
C7 C54 C56 119.1(5) . . ?
C56 C54 C46 107.3(4) . . ?
C51 C55 H55 119.3 . . ?
C51 C55 C63 121.4(6) . . ?
C63 C55 H55 119.3 . . ?
N2 C56 C11 128.9(5) . . ?
N2 C56 C54 108.9(4) . . ?
C11 C56 C54 122.1(5) . . ?
C14 C58 C22 119.8(4) . . ?
C14 C58 H58 120.1 . . ?
C22 C58 H58 120.1 . . ?
C11 C59 H59 119.1 . . ?
C11 C59 C65 121.8(6) . . ?
C65 C59 H59 119.1 . . ?
C3 C60 H60 119.5 . . ?
C3 C60 C66 121.0(5) . . ?
C66 C60 H60 119.5 . . ?
C21 C62 N2 128.8(5) . . ?
C21 C62 C46 122.3(5) . . ?
C46 C62 N2 108.9(4) . . ?
C21 C63 H63 119.8 . . ?
C55 C63 C21 120.5(6) . . ?
C55 C63 H63 119.8 . . ?
C7 C65 C59 120.9(6) . . ?
C7 C65 H65 119.5 . . ?
C59 C65 H65 119.5 . . ?
C40 C66 C60 118.0(5) . . ?
C40 C66 H66 121.0 . . ?
C60 C66 H66 121.0 . . ?
C47 C2 H2 119.8 . . ?
C47 C2 C53 120.3(6) . . ?
C53 C2 H2 119.8 . . ?
C35 C5 H5 119.6 . . ?
C35 C5 C53 120.8(5) . . ?
C53 C5 H5 119.6 . . ?
C35 C31 H31 119.8 . . ?
C47 C31 H31 119.8 . . ?
C47 C31 C35 120.4(6) . . ?
C5 C35 C31 119.2(5) . . ?
C5 C35 H35 120.4 . . ?
C31 C35 H35 120.4 . . ?
C2 C47 H47 120.0 . . ?
C31 C47 C2 120.1(5) . . ?
C31 C47 H47 120.0 . . ?
C2 C53 H53 120.4 . . ?
C5 C53 C2 119.2(6) . . ?
C5 C53 H53 120.4 . . ?
C15 C13 H13 120.1 . . ?
C57 C13 H13 120.1 . . ?
C57 C13 C15 119.9(5) . . ?
C13 C15 H15 120.6 . . ?
C49 C15 C13 118.8(6) . . ?
C49 C15 H15 120.6 . . ?
C29 C27 H27 120.0 . . ?
C29 C27 C57 120.0(6) . . ?
C57 C27 H27 120.0 . . ?
C27 C29 H29 120.1 . . ?
C49 C29 C27 119.8(6) . . ?
C49 C29 H29 120.1 . . ?
C15 C49 H49 119.3 . . ?
C29 C49 C15 121.3(6) . . ?
C29 C49 H49 119.3 . . ?
C13 C57 C27 120.2(6) . . ?
C13 C57 H57 119.9 . . ?
C27 C57 H57 119.9 . . ?
C41 C17 H17 120.0 . . ?
C43 C17 H17 120.0 . . ?
C43 C17 C41 120.1(5) . . ?
C43 C25 H25 120.2 . . ?
C64 C25 H25 120.2 . . ?
C64 C25 C43 119.7(5) . . ?
C17 C41 H41 119.9 . . ?
C17 C41 C61 120.1(5) . . ?
C61 C41 H41 119.9 . . ?
C17 C43 C25 120.3(5) . . ?
C17 C43 H43 119.8 . . ?
C25 C43 H43 119.8 . . ?
C41 C61 H61 120.2 . . ?
C64 C61 C41 119.5(5) . . ?
C64 C61 H61 120.2 . . ?
C25 C64 C61 120.2(5) . . ?
C25 C64 H64 119.9 . . ?
C61 C64 H64 119.9 . . ?

loop_
_geom_bond_atom_site_label_1
_geom_bond_atom_site_label_2
_geom_bond_distance
_geom_bond_site_symmetry_2
_geom_bond_publ_flag
N1 C8 1.333(5) . ?
N1 C10 1.348(6) . ?
N2 C22 1.419(6) . ?
N2 C56 1.393(6) . ?
N2 C62 1.409(6) . ?
N3 C16 1.389(6) . ?
N3 C34 1.412(6) . ?
N3 C36 1.425(6) . ?
N4 C18 1.363(6) . ?
N4 C32 1.326(5) . ?
C1 C9 1.389(6) . ?
C1 C32 1.492(7) . ?
C1 C38 1.397(7) . ?
C3 H3 0.9500 . ?
C3 C19 1.386(7) . ?
C3 C60 1.383(8) . ?
C4 H4 0.9500 . ?
C4 C12 1.380(7) . ?
C4 C22 1.384(6) . ?
C6 C8 1.479(7) . ?
C6 C12 1.409(6) . ?
C6 C14 1.398(6) . ?
C7 H7 0.9500 . ?
C7 C54 1.394(8) . ?
C7 C65 1.374(9) . ?
C8 C42 1.419(7) . ?
C9 H9 0.9500 . ?
C9 C39 1.374(7) . ?
C10 C18 1.448(6) . ?
C10 C20 1.429(6) . ?
C11 H11 0.9500 . ?
C11 C56 1.398(7) . ?
C11 C59 1.391(8) . ?
C12 H12 0.9500 . ?
C14 H14 0.9500 . ?
C14 C58 1.383(7) . ?
C16 C19 1.407(7) . ?
C16 C40 1.407(7) . ?
C18 C50 1.408(7) . ?
C19 H19 0.9500 . ?
C20 C24 1.421(7) . ?
C20 C52 1.398(6) . ?
C21 H21 0.9500 . ?
C21 C62 1.381(7) . ?
C21 C63 1.396(8) . ?
C22 C58 1.397(7) . ?
C23 H23 0.9500 . ?
C23 C37 1.392(8) . ?
C23 C45 1.379(8) . ?
C24 H24 0.9500 . ?
C24 C33 1.353(7) . ?
C26 H26 0.9500 . ?
C26 C36 1.390(6) . ?
C26 C38 1.378(7) . ?
C28 H28 0.9500 . ?
C28 C30 1.365(7) . ?
C28 C32 1.404(7) . ?
C30 H30 0.9500 . ?
C30 C50 1.406(6) . ?
C33 H33 0.9500 . ?
C33 C50 1.436(7) . ?
C34 C44 1.385(7) . ?
C34 C48 1.384(7) . ?
C36 C39 1.389(7) . ?
C37 H37 0.9500 . ?
C37 C44 1.396(7) . ?
C38 H38 0.9500 . ?
C39 H39 0.9500 . ?
C40 C44 1.460(7) . ?
C40 C66 1.386(7) . ?
C42 H42 0.9500 . ?
C42 C52 1.364(7) . ?
C45 H45 0.9500 . ?
C45 C48 1.400(7) . ?
C46 C51 1.399(8) . ?
C46 C54 1.435(8) . ?
C46 C62 1.403(7) . ?
C48 H48 0.9500 . ?
C51 H51 0.9500 . ?
C51 C55 1.371(9) . ?
C52 H52 0.9500 . ?
C54 C56 1.409(7) . ?
C55 H55 0.9500 . ?
C55 C63 1.395(9) . ?
C58 H58 0.9500 . ?
C59 H59 0.9500 . ?
C59 C65 1.393(9) . ?
C60 H60 0.9500 . ?
C60 C66 1.402(8) . ?
C63 H63 0.9500 . ?
C65 H65 0.9500 . ?
C66 H66 0.9500 . ?
C2 H2 0.9500 . ?
C2 C47 1.369(9) . ?
C2 C53 1.393(8) . ?
C5 H5 0.9500 . ?
C5 C35 1.367(8) . ?
C5 C53 1.382(8) . ?
C31 H31 0.9500 . ?
C31 C35 1.401(8) . ?
C31 C47 1.365(9) . ?
C35 H35 0.9500 . ?
C47 H47 0.9500 . ?
C53 H53 0.9500 . ?
C13 H13 0.9500 . ?
C13 C15 1.389(9) . ?
C13 C57 1.378(8) . ?
C15 H15 0.9500 . ?
C15 C49 1.383(8) . ?
C27 H27 0.9500 . ?
C27 C29 1.372(8) . ?
C27 C57 1.380(8) . ?
C29 H29 0.9500 . ?
C29 C49 1.361(8) . ?
C49 H49 0.9500 . ?
C57 H57 0.9500 . ?
C17 H17 0.9500 . ?
C17 C41 1.377(8) . ?
C17 C43 1.370(7) . ?
C25 H25 0.9500 . ?
C25 C43 1.389(7) . ?
C25 C64 1.379(8) . ?
C41 H41 0.9500 . ?
C41 C61 1.392(8) . ?
C43 H43 0.9500 . ?
C61 H61 0.9500 . ?
C61 C64 1.382(8) . ?
C64 H64 0.9500 . ?

loop_
_geom_torsion_atom_site_label_1
_geom_torsion_atom_site_label_2
_geom_torsion_atom_site_label_3
_geom_torsion_atom_site_label_4
_geom_torsion
_geom_torsion_site_symmetry_1
_geom_torsion_site_symmetry_2
_geom_torsion_site_symmetry_3
_geom_torsion_site_symmetry_4
_geom_torsion_publ_flag
N1 C8 C42 C52 0.4(7) . . . . ?
N1 C10 C18 N4 -2.3(6) . . . . ?
N1 C10 C18 C50 179.7(4) . . . . ?
N1 C10 C20 C24 178.9(4) . . . . ?
N1 C10 C20 C52 0.3(6) . . . . ?
N2 C22 C58 C14 180.0(4) . . . . ?
N3 C16 C19 C3 177.4(5) . . . . ?
N3 C16 C40 C44 0.4(5) . . . . ?
N3 C16 C40 C66 -178.7(4) . . . . ?
N3 C34 C44 C37 179.8(4) . . . . ?
N3 C34 C44 C40 0.7(5) . . . . ?
N3 C34 C48 C45 178.6(5) . . . . ?
N3 C36 C39 C9 -178.4(4) . . . . ?
N4 C18 C50 C30 4.2(7) . . . . ?
N4 C18 C50 C33 -176.5(4) . . . . ?
C1 C9 C39 C36 -0.4(8) . . . . ?
C3 C60 C66 C40 -0.5(7) . . . . ?
C4 C22 C58 C14 0.6(7) . . . . ?
C6 C8 C42 C52 -179.1(4) . . . . ?
C6 C14 C58 C22 -0.2(7) . . . . ?
C7 C54 C56 N2 -179.0(4) . . . . ?
C7 C54 C56 C11 2.9(7) . . . . ?
C8 N1 C10 C18 179.8(4) . . . . ?
C8 N1 C10 C20 0.2(6) . . . . ?
C8 C6 C12 C4 -178.4(4) . . . . ?
C8 C6 C14 C58 178.2(4) . . . . ?
C8 C42 C52 C20 0.1(7) . . . . ?
C9 C1 C32 N4 -157.0(4) . . . . ?
C9 C1 C32 C28 21.9(7) . . . . ?
C9 C1 C38 C26 0.6(7) . . . . ?
C10 N1 C8 C6 179.0(4) . . . . ?
C10 N1 C8 C42 -0.6(6) . . . . ?
C10 C18 C50 C30 -177.9(4) . . . . ?
C10 C18 C50 C33 1.4(7) . . . . ?
C10 C20 C24 C33 1.5(7) . . . . ?
C10 C20 C52 C42 -0.4(7) . . . . ?
C11 C59 C65 C7 1.0(9) . . . . ?
C12 C4 C22 N2 179.9(4) . . . . ?
C12 C4 C22 C58 -0.8(7) . . . . ?
C12 C6 C8 N1 16.5(6) . . . . ?
C12 C6 C8 C42 -163.9(4) . . . . ?
C12 C6 C14 C58 -0.1(7) . . . . ?
C14 C6 C8 N1 -161.7(4) . . . . ?
C14 C6 C8 C42 17.9(7) . . . . ?
C14 C6 C12 C4 -0.1(6) . . . . ?
C16 N3 C34 C44 -0.5(5) . . . . ?
C16 N3 C34 C48 -178.1(5) . . . . ?
C16 N3 C36 C26 -112.5(5) . . . . ?
C16 N3 C36 C39 66.9(6) . . . . ?
C16 C40 C44 C34 -0.7(5) . . . . ?
C16 C40 C44 C37 -179.7(5) . . . . ?
C16 C40 C66 C60 1.1(7) . . . . ?
C18 N4 C32 C1 174.8(4) . . . . ?
C18 N4 C32 C28 -4.1(6) . . . . ?
C18 C10 C20 C24 -0.7(6) . . . . ?
C18 C10 C20 C52 -179.3(4) . . . . ?
C19 C3 C60 C66 -0.3(8) . . . . ?
C19 C16 C40 C44 178.3(4) . . . . ?
C19 C16 C40 C66 -0.8(7) . . . . ?
C20 C10 C18 N4 177.3(4) . . . . ?
C20 C10 C18 C50 -0.6(6) . . . . ?
C20 C24 C33 C50 -0.7(7) . . . . ?
C22 N2 C56 C11 -1.7(8) . . . . ?
C22 N2 C56 C54 -179.5(4) . . . . ?
C22 N2 C62 C21 -3.6(8) . . . . ?
C22 N2 C62 C46 178.9(4) . . . . ?
C22 C4 C12 C6 0.5(7) . . . . ?
C23 C37 C44 C34 2.0(7) . . . . ?
C23 C37 C44 C40 -179.2(5) . . . . ?
C23 C45 C48 C34 0.1(7) . . . . ?
C24 C20 C52 C42 -179.0(4) . . . . ?
C24 C33 C50 C18 -0.7(7) . . . . ?
C24 C33 C50 C30 178.5(5) . . . . ?
C26 C36 C39 C9 1.0(7) . . . . ?
C28 C30 C50 C18 -4.5(7) . . . . ?
C28 C30 C50 C33 176.3(5) . . . . ?
C30 C28 C32 N4 3.7(7) . . . . ?
C30 C28 C32 C1 -175.1(4) . . . . ?
C32 N4 C18 C10 -177.9(4) . . . . ?
C32 N4 C18 C50 0.0(6) . . . . ?
C32 C1 C9 C39 176.9(5) . . . . ?
C32 C1 C38 C26 -176.7(4) . . . . ?
C32 C28 C30 C50 0.8(7) . . . . ?
C34 N3 C16 C19 -177.7(5) . . . . ?
C34 N3 C16 C40 0.0(5) . . . . ?
C34 N3 C36 C26 67.5(6) . . . . ?
C34 N3 C36 C39 -113.1(5) . . . . ?
C36 N3 C16 C19 2.2(8) . . . . ?
C36 N3 C16 C40 179.9(4) . . . . ?
C36 N3 C34 C44 179.6(4) . . . . ?
C36 N3 C34 C48 2.0(8) . . . . ?
C36 C26 C38 C1 0.0(7) . . . . ?
C37 C23 C45 C48 -0.4(8) . . . . ?
C38 C1 C9 C39 -0.4(7) . . . . ?
C38 C1 C32 N4 20.3(6) . . . . ?
C38 C1 C32 C28 -160.8(4) . . . . ?
C38 C26 C36 N3 178.6(4) . . . . ?
C38 C26 C36 C39 -0.8(7) . . . . ?
C40 C16 C19 C3 -0.1(7) . . . . ?
C44 C34 C48 C45 1.3(7) . . . . ?
C44 C40 C66 C60 -177.7(5) . . . . ?
C45 C23 C37 C44 -0.6(8) . . . . ?
C46 C51 C55 C63 1.0(9) . . . . ?
C46 C54 C56 N2 1.1(5) . . . . ?
C46 C54 C56 C11 -177.0(5) . . . . ?
C48 C34 C44 C37 -2.4(7) . . . . ?
C48 C34 C44 C40 178.5(4) . . . . ?
C51 C46 C54 C7 0.1(10) . . . . ?
C51 C46 C54 C56 -180.0(5) . . . . ?
C51 C46 C62 N2 179.7(4) . . . . ?
C51 C46 C62 C21 2.1(7) . . . . ?
C51 C55 C63 C21 0.2(9) . . . . ?
C52 C20 C24 C33 180.0(5) . . . . ?
C54 C7 C65 C59 0.5(8) . . . . ?
C54 C46 C51 C55 176.8(5) . . . . ?
C54 C46 C62 N2 0.6(5) . . . . ?
C54 C46 C62 C21 -177.0(5) . . . . ?
C56 N2 C22 C4 125.9(5) . . . . ?
C56 N2 C22 C58 -53.5(7) . . . . ?
C56 N2 C62 C21 177.5(5) . . . . ?
C56 N2 C62 C46 0.1(5) . . . . ?
C56 C11 C59 C65 -0.4(8) . . . . ?
C59 C11 C56 N2 -179.2(5) . . . . ?
C59 C11 C56 C54 -1.5(8) . . . . ?
C60 C3 C19 C16 0.6(7) . . . . ?
C62 N2 C22 C4 -52.8(6) . . . . ?
C62 N2 C22 C58 127.9(5) . . . . ?
C62 N2 C56 C11 177.2(5) . . . . ?
C62 N2 C56 C54 -0.7(5) . . . . ?
C62 C21 C63 C55 -0.2(8) . . . . ?
C62 C46 C51 C55 -2.1(7) . . . . ?
C62 C46 C54 C7 179.1(5) . . . . ?
C62 C46 C54 C56 -1.0(5) . . . . ?
C63 C21 C62 N2 -178.1(5) . . . . ?
C63 C21 C62 C46 -1.0(8) . . . . ?
C65 C7 C54 C46 177.6(5) . . . . ?
C65 C7 C54 C56 -2.4(7) . . . . ?
C66 C40 C44 C34 178.2(5) . . . . ?
C66 C40 C44 C37 -0.8(9) . . . . ?
C35 C5 C53 C2 1.2(9) . . . . ?
C35 C31 C47 C2 1.4(10) . . . . ?
C47 C2 C53 C5 -1.5(9) . . . . ?
C47 C31 C35 C5 -1.8(9) . . . . ?
C53 C2 C47 C31 0.2(10) . . . . ?
C53 C5 C35 C31 0.5(9) . . . . ?
C13 C15 C49 C29 0.8(9) . . . . ?
C15 C13 C57 C27 -0.3(9) . . . . ?
C27 C29 C49 C15 -1.7(9) . . . . ?
C29 C27 C57 C13 -0.6(9) . . . . ?
C57 C13 C15 C49 0.2(8) . . . . ?
C57 C27 C29 C49 1.6(9) . . . . ?
C17 C41 C61 C64 0.8(9) . . . . ?
C41 C17 C43 C25 0.8(8) . . . . ?
C41 C61 C64 C25 -1.4(9) . . . . ?
C43 C17 C41 C61 -0.5(8) . . . . ?
C43 C25 C64 C61 1.6(9) . . . . ?
C64 C25 C43 C17 -1.3(9) . . . . ?

loop_
_twin_individual_id
_twin_individual_mass_fraction_refined
1 0.66403
2 0.33597
